data_8100183
loop_
_publ_author_name
'Ernst, Richard D.'
'Harvey, Benjamin G.'
'Arif, Atta M.'

_publ_section_title
;
Crystal structure of di(n-butyl)bis(\h^5^-pentamethylcyclopentadienyl)
zirconium, Zr(C~4~H~9~)~2~(C~10~H~15~)~2~
;
_journal_issue 4
_journal_name_full 'Zeitschrift f\"ur Kristallographie - New Crystal Structures'
_journal_page_first 398
_journal_page_last 400
_journal_volume 219
_journal_year 2004
_chemical_formula_sum 'C28 H48 Zr'
_chemical_formula_weight 475.88
_space_group_IT_number 19
_symmetry_cell_setting orthorhombic
_symmetry_space_group_name_Hall 'P 2ac 2ab'
_symmetry_space_group_name_H-M 'P 21 21 21'
_cell_angle_alpha 90.00
_cell_angle_beta 90.00
_cell_angle_gamma 90.00
_cell_formula_units_Z 8
_cell_length_a 17.1538(3)
_cell_length_b 17.2598(3)
_cell_length_c 17.3568(2)
_cell_measurement_temperature 150(1)
_cell_volume 5138.85(14)
_diffrn_ambient_temperature 150(1)
_diffrn_measured_fraction_theta_full 0.991
_diffrn_measured_fraction_theta_max 0.991
_exptl_crystal_density_diffrn 1.230
_cod_database_code 8100183

loop_
_symmetry_equiv_pos_as_xyz
'x, y, z'
'-x+1/2, -y, z+1/2'
'x+1/2, -y+1/2, -z'
'-x, y+1/2, -z+1/2'

loop_
_atom_site_label
_atom_site_type_symbol
_atom_site_fract_x
_atom_site_fract_y
_atom_site_fract_z
_atom_site_U_iso_or_equiv
_atom_site_adp_type
_atom_site_occupancy
_atom_site_symmetry_multiplicity
_atom_site_Wyckoff_symbol
_atom_site_calc_flag
_atom_site_refinement_flags
_atom_site_disorder_assembly
_atom_site_disorder_group
Zr1 Zr -0.718732(12) 0.482424(11) 0.153426(9) 0.01659(5) Uani 1 4 a d . . .
Zr2 Zr -0.217210(11) 0.478212(11) 0.385489(9) 0.01649(5) Uani 1 4 a d . . .
C1 C -0.70050(12) 0.50957(13) 0.00696(11) 0.0214(5) Uani 1 4 a d . . .
C1A C -0.20225(13) 0.45366(13) 0.23842(12) 0.0248(5) Uani 1 4 a d . . .
C2 C -0.75702(13) 0.56353(13) 0.03386(12) 0.0233(5) Uani 1 4 a d . . .
C2A C -0.20861(13) 0.53434(12) 0.24631(11) 0.0224(5) Uani 1 4 a d . . .
C3 C -0.82456(12) 0.52182(15) 0.05585(11) 0.0233(4) Uani 1 4 a d . . .
C3A C -0.28384(16) 0.55159(12) 0.27634(11) 0.0234(4) Uani 1 4 a d . . .
C4 C -0.80958(13) 0.44182(14) 0.04453(12) 0.0231(5) Uani 1 4 a d . . .
C4A C -0.32471(12) 0.47974(15) 0.28425(11) 0.0230(4) Uani 1 4 a d . . .
C5 C -0.73286(13) 0.43448(13) 0.01295(11) 0.0222(5) Uani 1 4 a d . . .
C5A C -0.27407(15) 0.41937(13) 0.26193(12) 0.0252(5) Uani 1 4 a d . . .
C6 C -0.62584(14) 0.52818(16) -0.03380(13) 0.0274(5) Uani 1 4 a d . . .
C6A C -0.13410(17) 0.4132(2) 0.20113(16) 0.0386(7) Uani 1 4 a d . . .
C7 C -0.75227(18) 0.65021(15) 0.02770(17) 0.0330(6) Uani 1 4 a d . . .
C7A C -0.15152(17) 0.59146(17) 0.21343(14) 0.0332(6) Uani 1 4 a d . . .
C8 C -0.90290(15) 0.55861(18) 0.06788(15) 0.0332(6) Uani 1 4 a d . . .
C8A C -0.31679(19) 0.63090(17) 0.28752(17) 0.0337(6) Uani 1 4 a d . . .
C9 C -0.86588(17) 0.37633(17) 0.05474(16) 0.0336(6) Uani 1 4 a d . . .
C9A C -0.41138(14) 0.47002(19) 0.29371(14) 0.0331(6) Uani 1 4 a d . . .
C10 C -0.70046(16) 0.36233(15) -0.02255(15) 0.0298(6) Uani 1 4 a d . . .
C10A C -0.29465(19) 0.33566(16) 0.25580(17) 0.0385(6) Uani 1 4 a d . . .
C11 C -0.70822(13) 0.46376(13) 0.30183(11) 0.0243(5) Uani 1 4 a d . . .
C11A C -0.20796(14) 0.50455(12) 0.53277(11) 0.0224(5) Uani 1 4 a d . . .
C12 C -0.71611(15) 0.54417(12) 0.28950(11) 0.0228(4) Uani 1 4 a d . . .
C12A C -0.26344(13) 0.55720(13) 0.50297(11) 0.0225(5) Uani 1 4 a d . . .
C13 C -0.79116(15) 0.55904(13) 0.25746(12) 0.0235(5) Uani 1 4 a d . . .
C13A C -0.32952(12) 0.51436(14) 0.47824(11) 0.0230(4) Uani 1 4 a d . . .
C14 C -0.83010(12) 0.48583(14) 0.25174(11) 0.0223(4) Uani 1 4 a d . . .
C14A C -0.31323(13) 0.43437(13) 0.49013(12) 0.0229(5) Uani 1 4 a d . . .
C15 C -0.77904(16) 0.42749(12) 0.27839(11) 0.0245(5) Uani 1 4 a d . . .
C15A C -0.23833(13) 0.42820(13) 0.52498(12) 0.0235(5) Uani 1 4 a d . . .
C16 C -0.64006(17) 0.42642(19) 0.34011(17) 0.0369(6) Uani 1 4 a d . . .
C16A C -0.13460(14) 0.52476(17) 0.57562(13) 0.0296(5) Uani 1 4 a d . . .
C17 C -0.66068(17) 0.60388(18) 0.31989(16) 0.0353(6) Uani 1 4 a d . . .
C17A C -0.26019(16) 0.64431(15) 0.50824(16) 0.0304(6) Uani 1 4 a d . . .
C18 C -0.82471(18) 0.63728(16) 0.24427(16) 0.0330(6) Uani 1 4 a d . . .
C18A C -0.40860(15) 0.54991(18) 0.46449(16) 0.0323(6) Uani 1 4 a d . . .
C19 C -0.91613(14) 0.47345(19) 0.23924(14) 0.0331(6) Uani 1 4 a d . . .
C19A C -0.36806(17) 0.36780(17) 0.47858(16) 0.0349(6) Uani 1 4 a d . . .
C20 C -0.80048(18) 0.34405(16) 0.28913(17) 0.0367(6) Uani 1 4 a d . . .
C20A C -0.20657(19) 0.35677(15) 0.56133(15) 0.0318(6) Uani 1 4 a d . . .
C21 C -0.60218(13) 0.54654(13) 0.15425(13) 0.0223(5) Uani 1 4 a d . . .
C21A C -0.10524(13) 0.54973(13) 0.38814(12) 0.0222(4) Uani 1 4 a d . . .
C22 C -0.58668(14) 0.63333(14) 0.14528(14) 0.0248(5) Uani 1 4 a d . . .
C22A C -0.09025(13) 0.63624(14) 0.39113(14) 0.0243(5) Uani 1 4 a d . . .
C23 C -0.50443(15) 0.65753(14) 0.16912(16) 0.0319(5) Uani 1 4 a d . . .
C23A C -0.00459(15) 0.65697(15) 0.37804(18) 0.0372(6) Uani 1 4 a d . . .
C24 C -0.48639(19) 0.74259(16) 0.15637(18) 0.0383(6) Uani 1 4 a d . . .
C24A C 0.0149(2) 0.74283(16) 0.38207(19) 0.0404(7) Uani 1 4 a d . . .
C25 C -0.66203(14) 0.36040(13) 0.15712(14) 0.0252(5) Uani 1 4 a d . . .
C25A C -0.14908(14) 0.36142(13) 0.38609(13) 0.0241(5) Uani 1 4 a d . . .
C26 C -0.57705(14) 0.35538(13) 0.13109(14) 0.0241(5) Uani 1 4 a d . . .
C26A C -0.06730(14) 0.36330(14) 0.42061(14) 0.0267(5) Uani 1 4 a d . . .
C27 C -0.54834(15) 0.27191(14) 0.12315(14) 0.0274(5) Uani 1 4 a d . . .
C27A C -0.02569(15) 0.28481(15) 0.42536(16) 0.0331(5) Uani 1 4 a d . . .
C28 C -0.46162(16) 0.26506(17) 0.10457(17) 0.0363(6) Uani 1 4 a d . . .
C28A C -0.00580(18) 0.25140(17) 0.34700(19) 0.0413(7) Uani 1 4 a d . . .
H6A H -0.5832(15) 0.4967(14) -0.0165(13) 0.030(7) Uiso 1 4 a d . . .
H6B H -0.6083(17) 0.5852(18) -0.0241(17) 0.047(8) Uiso 1 4 a d . . .
H6C H -0.6354(16) 0.5206(17) -0.0862(17) 0.048(8) Uiso 1 4 a d . . .
H6D H -0.083(2) 0.4240(19) 0.230(2) 0.068(10) Uiso 1 4 a d . . .
H6E H -0.126(2) 0.428(2) 0.150(3) 0.094(14) Uiso 1 4 a d . . .
H6F H -0.1461(19) 0.358(2) 0.1997(18) 0.055(9) Uiso 1 4 a d . . .
H7A H -0.7539(18) 0.6674(19) 0.071(2) 0.059(10) Uiso 1 4 a d . . .
H7B H -0.799(2) 0.6676(19) 0.006(2) 0.066(10) Uiso 1 4 a d . . .
H7C H -0.705(3) 0.665(2) -0.003(2) 0.099(14) Uiso 1 4 a d . . .
H7D H -0.1657(16) 0.6452(18) 0.2299(15) 0.037(7) Uiso 1 4 a d . . .
H7E H -0.1024(17) 0.5873(16) 0.2317(15) 0.034(7) Uiso 1 4 a d . . .
H7F H -0.1524(15) 0.5834(14) 0.1543(15) 0.032(7) Uiso 1 4 a d . . .
H8A H -0.9230(18) 0.5768(17) 0.0213(18) 0.049(9) Uiso 1 4 a d . . .
H8B H -0.9031(18) 0.6002(19) 0.1062(17) 0.050(9) Uiso 1 4 a d . . .
H8C H -0.9431(18) 0.5200(18) 0.0840(16) 0.049(8) Uiso 1 4 a d . . .
H8D H -0.351(3) 0.633(3) 0.323(3) 0.13(2) Uiso 1 4 a d . . .
H8E H -0.323(2) 0.655(2) 0.244(2) 0.069(12) Uiso 1 4 a d . . .
H8EF H -0.283(3) 0.663(2) 0.307(2) 0.083(12) Uiso 1 4 a d . . .
H9A H -0.917(3) 0.397(2) 0.078(2) 0.090(13) Uiso 1 4 a d . . .
H9B H -0.850(2) 0.339(2) 0.085(2) 0.080(13) Uiso 1 4 a d . . .
H9C H -0.881(2) 0.351(2) 0.006(2) 0.080(12) Uiso 1 4 a d . . .
H9D H -0.4382(19) 0.512(2) 0.3114(18) 0.057(9) Uiso 1 4 a d . . .
H9E H -0.4259(17) 0.4312(17) 0.3283(17) 0.039(8) Uiso 1 4 a d . . .
H9F H -0.4352(17) 0.4506(16) 0.2461(17) 0.046(8) Uiso 1 4 a d . . .
H10A H -0.6956(19) 0.3685(18) -0.078(2) 0.061(9) Uiso 1 4 a d . . .
H10B H -0.658(2) 0.347(2) -0.001(2) 0.073(12) Uiso 1 4 a d . . .
H10C H -0.732(2) 0.316(2) -0.0109(18) 0.066(10) Uiso 1 4 a d . . .
H10D H -0.258(3) 0.301(3) 0.274(2) 0.106(16) Uiso 1 4 a d . . .
H10E H -0.342(3) 0.327(3) 0.282(3) 0.109(17) Uiso 1 4 a d . . .
H10F H -0.305(2) 0.3190(19) 0.202(2) 0.071(11) Uiso 1 4 a d . . .
H16A H -0.640(2) 0.4409(19) 0.382(2) 0.057(11) Uiso 1 4 a d . . .
H16B H -0.647(2) 0.369(2) 0.350(2) 0.075(12) Uiso 1 4 a d . . .
H16C H -0.596(2) 0.439(2) 0.314(2) 0.077(12) Uiso 1 4 a d . . .
H16D H -0.1133(18) 0.5741(19) 0.5631(18) 0.055(9) Uiso 1 4 a d . . .
H16E H -0.0921(16) 0.4880(17) 0.5615(15) 0.042(7) Uiso 1 4 a d . . .
H16F H -0.1441(19) 0.5279(19) 0.6253(19) 0.063(10) Uiso 1 4 a d . . .
H17A H -0.6753(19) 0.654(2) 0.3077(18) 0.053(9) Uiso 1 4 a d . . .
H17B H -0.603(2) 0.5884(18) 0.3113(17) 0.052(9) Uiso 1 4 a d . . .
H17C H -0.6619(16) 0.6034(16) 0.3720(18) 0.039(8) Uiso 1 4 a d . . .
H17D H -0.210(2) 0.6593(16) 0.5338(16) 0.048(8) Uiso 1 4 a d . . .
H17E H -0.2611(17) 0.6650(17) 0.4635(19) 0.051(9) Uiso 1 4 a d . . .
H17F H -0.290(2) 0.6583(17) 0.5392(18) 0.050(9) Uiso 1 4 a d . . .
H18A H -0.877(2) 0.634(2) 0.2260(19) 0.061(10) Uiso 1 4 a d . . .
H18B H -0.802(2) 0.6624(19) 0.205(2) 0.062(10) Uiso 1 4 a d . . .
H18C H -0.819(2) 0.669(2) 0.293(2) 0.072(11) Uiso 1 4 a d . . .
H18D H -0.4261(17) 0.5698(16) 0.5086(18) 0.043(8) Uiso 1 4 a d . . .
H18E H -0.4470(16) 0.5133(17) 0.4488(15) 0.039(7) Uiso 1 4 a d . . .
H18F H -0.4098(19) 0.5898(18) 0.4292(18) 0.052(9) Uiso 1 4 a d . . .
H19A H -0.9380(17) 0.4658(17) 0.2889(18) 0.052(8) Uiso 1 4 a d . . .
H19B H -0.9429(15) 0.5211(17) 0.2197(14) 0.034(7) Uiso 1 4 a d . . .
H19C H -0.9285(17) 0.4291(17) 0.2077(17) 0.041(8) Uiso 1 4 a d . . .
H19D H -0.3783(18) 0.3392(18) 0.5267(18) 0.054(9) Uiso 1 4 a d . . .
H19E H -0.3512(19) 0.3310(19) 0.4432(18) 0.053(9) Uiso 1 4 a d . . .
H19F H -0.414(2) 0.3821(18) 0.4554(18) 0.053(9) Uiso 1 4 a d . . .
H20A H -0.8380(18) 0.3403(17) 0.3269(16) 0.046(8) Uiso 1 4 a d . . .
H20B H -0.8299(17) 0.3214(16) 0.2445(17) 0.040(8) Uiso 1 4 a d . . .
H20C H -0.757(2) 0.312(2) 0.290(2) 0.071(12) Uiso 1 4 a d . . .
H20D H -0.218(3) 0.356(2) 0.608(2) 0.085(12) Uiso 1 4 a d . . .
H20E H -0.231(2) 0.313(2) 0.542(2) 0.076(11) Uiso 1 4 a d . . .
H20F H -0.160(3) 0.353(3) 0.562(3) 0.105(17) Uiso 1 4 a d . . .
H21A H -0.5734(15) 0.5177(17) 0.1114(15) 0.040(7) Uiso 1 4 a d . . .
H21B H -0.5759(15) 0.5259(16) 0.2060(15) 0.039(7) Uiso 1 4 a d . . .
H21C H -0.0797(13) 0.5260(14) 0.3406(13) 0.026(6) Uiso 1 4 a d . . .
H21D H -0.0772(14) 0.5241(15) 0.4283(13) 0.026(6) Uiso 1 4 a d . . .
H22A H -0.5949(14) 0.6504(14) 0.0905(14) 0.023(6) Uiso 1 4 a d . . .
H22B H -0.6217(17) 0.6664(16) 0.1747(15) 0.037(7) Uiso 1 4 a d . . .
H22C H -0.1202(14) 0.6638(14) 0.3528(13) 0.019(6) Uiso 1 4 a d . . .
H22D H -0.1070(14) 0.6597(14) 0.4445(14) 0.030(7) Uiso 1 4 a d . . .
H23A H -0.4696(19) 0.6265(19) 0.1427(19) 0.059(10) Uiso 1 4 a d . . .
H23B H -0.4994(19) 0.6447(18) 0.2295(18) 0.056(9) Uiso 1 4 a d . . .
H23C H 0.0111(16) 0.6379(16) 0.3256(16) 0.042(8) Uiso 1 4 a d . . .
H23D H 0.022(2) 0.632(2) 0.430(2) 0.076(11) Uiso 1 4 a d . . .
H24A H -0.4317(19) 0.7560(16) 0.1709(16) 0.045(8) Uiso 1 4 a d . . .
H24B H -0.491(2) 0.7593(17) 0.1041(18) 0.047(9) Uiso 1 4 a d . . .
H24C H -0.5286(18) 0.7796(19) 0.1875(18) 0.056(9) Uiso 1 4 a d . . .
H24D H -0.0135(16) 0.7709(16) 0.3407(16) 0.030(7) Uiso 1 4 a d . . .
H24E H 0.071(2) 0.7470(19) 0.3751(19) 0.070(12) Uiso 1 4 a d . . .
H24F H -0.007(2) 0.767(2) 0.431(2) 0.076(12) Uiso 1 4 a d . . .
H25A H -0.6582(14) 0.3373(14) 0.2061(15) 0.025(6) Uiso 1 4 a d . . .
H25B H -0.6965(15) 0.3237(14) 0.1244(14) 0.032(7) Uiso 1 4 a d . . .
H25C H -0.1460(16) 0.3430(16) 0.3326(17) 0.041(8) Uiso 1 4 a d . . .
H25D H -0.1774(18) 0.3270(17) 0.4112(17) 0.046(9) Uiso 1 4 a d . . .
H26A H -0.5457(15) 0.3840(15) 0.1708(15) 0.035(7) Uiso 1 4 a d . . .
H26B H -0.5693(13) 0.3809(13) 0.0823(14) 0.017(6) Uiso 1 4 a d . . .
H26C H -0.0338(13) 0.3996(14) 0.3862(13) 0.021(6) Uiso 1 4 a d . . .
H26D H -0.0702(15) 0.3888(15) 0.4749(15) 0.035(7) Uiso 1 4 a d . . .
H27A H -0.5590(18) 0.2432(16) 0.1736(17) 0.045(8) Uiso 1 4 a d . . .
H27B H -0.5749(16) 0.2462(16) 0.0810(16) 0.037(7) Uiso 1 4 a d . . .
H27C H 0.0231(17) 0.2911(15) 0.4584(16) 0.040(7) Uiso 1 4 a d . . .
H27D H -0.061(2) 0.245(2) 0.4526(19) 0.068(10) Uiso 1 4 a d . . .
H28A H -0.4472(15) 0.2948(15) 0.0544(15) 0.033(7) Uiso 1 4 a d . . .
H28B H -0.434(2) 0.294(2) 0.143(2) 0.083(13) Uiso 1 4 a d . . .
H28C H -0.444(2) 0.207(2) 0.0981(18) 0.062(10) Uiso 1 4 a d . . .
H28D H 0.0295(19) 0.289(2) 0.3140(19) 0.062(10) Uiso 1 4 a d . . .
H28E H -0.0553(19) 0.2464(16) 0.3136(16) 0.045(8) Uiso 1 4 a d . . .
H28F H 0.020(2) 0.198(2) 0.351(2) 0.091(13) Uiso 1 4 a d . . .

loop_
_atom_site_aniso_label
_atom_site_aniso_U_11
_atom_site_aniso_U_22
_atom_site_aniso_U_33
_atom_site_aniso_U_23
_atom_site_aniso_U_13
_atom_site_aniso_U_12
Zr1 0.01417(9) 0.01851(9) 0.01708(9) -0.00113(7) 0.00077(7) -0.00082(10)
Zr2 0.01485(9) 0.01923(9) 0.01540(9) -0.00104(7) -0.00069(7) -0.00034(10)
C1 0.0196(12) 0.0248(11) 0.0197(9) 0.0002(8) -0.0025(7) 0.0009(9)
C1A 0.0227(13) 0.0351(12) 0.0166(10) -0.0060(8) -0.0044(8) 0.0032(10)
C2 0.0237(12) 0.0263(12) 0.0200(10) 0.0009(9) -0.0037(8) 0.0017(9)
C2A 0.0185(11) 0.0345(12) 0.0142(9) 0.0021(8) -0.0026(8) -0.0010(10)
C3 0.0189(10) 0.0324(12) 0.0187(10) -0.0029(10) -0.0017(7) -0.0004(11)
C3A 0.0239(11) 0.0290(11) 0.0172(9) 0.0015(8) -0.0043(9) 0.0049(12)
C4 0.0197(11) 0.0310(12) 0.0185(10) -0.0022(9) -0.0033(8) -0.0029(10)
C4A 0.0205(11) 0.0310(12) 0.0176(10) 0.0005(10) -0.0055(8) 0.0013(11)
C5 0.0232(14) 0.0283(11) 0.0152(9) -0.0022(8) -0.0011(8) -0.0006(10)
C5A 0.0262(13) 0.0299(12) 0.0196(10) -0.0035(8) -0.0088(10) 0.0011(11)
C6 0.0247(12) 0.0363(14) 0.0211(11) 0.0022(10) 0.0049(9) -0.0045(11)
C6A 0.0319(15) 0.0573(19) 0.0265(14) -0.0121(13) 0.0008(11) 0.0094(13)
C7 0.0412(16) 0.0259(13) 0.0319(14) 0.0019(11) -0.0055(12) 0.0052(11)
C7A 0.0316(15) 0.0468(17) 0.0212(13) 0.0076(11) -0.0031(10) -0.0109(13)
C8 0.0228(13) 0.0479(16) 0.0291(13) -0.0032(12) -0.0038(10) 0.0076(12)
C8A 0.0400(16) 0.0336(15) 0.0275(14) 0.0018(11) -0.0046(12) 0.0083(12)
C9 0.0292(15) 0.0381(15) 0.0334(14) -0.0049(11) -0.0011(11) -0.0123(12)
C9A 0.0202(12) 0.0532(18) 0.0258(12) -0.0020(13) -0.0009(9) -0.0028(12)
C10 0.0339(16) 0.0291(13) 0.0264(13) -0.0073(9) -0.0025(10) 0.0033(11)
C10A 0.0392(18) 0.0326(14) 0.0438(15) -0.0075(11) -0.0125(13) -0.0051(13)
C11 0.0204(11) 0.0362(13) 0.0163(9) 0.0015(8) 0.0023(8) 0.0028(10)
C11A 0.0259(12) 0.0266(12) 0.0147(9) -0.0032(7) 0.0005(8) 0.0013(10)
C12 0.0210(10) 0.0291(11) 0.0183(9) -0.0047(7) 0.0033(9) -0.0025(11)
C12A 0.0249(13) 0.0242(11) 0.0186(10) -0.0013(8) 0.0035(8) 0.0005(9)
C13 0.0224(12) 0.0288(11) 0.0192(10) -0.0054(8) 0.0036(9) -0.0020(11)
C13A 0.0209(11) 0.0296(11) 0.0185(10) -0.0009(9) 0.0041(8) -0.0003(10)
C14 0.0168(10) 0.0317(11) 0.0186(9) -0.0018(9) 0.0041(7) -0.0018(10)
C14A 0.0217(11) 0.0284(12) 0.0185(11) 0.0014(9) 0.0032(8) -0.0053(10)
C15 0.0254(11) 0.0292(11) 0.0189(10) 0.0011(8) 0.0103(10) -0.0040(12)
C15A 0.0284(14) 0.0258(11) 0.0164(10) 0.0003(8) 0.0020(8) 0.0001(9)
C16 0.0323(15) 0.0537(18) 0.0247(14) 0.0067(12) -0.0001(11) 0.0130(13)
C16A 0.0315(13) 0.0379(14) 0.0193(11) -0.0052(11) -0.0036(9) -0.0020(12)
C17 0.0317(15) 0.0463(17) 0.0278(15) -0.0138(12) 0.0027(11) -0.0074(13)
C17A 0.0328(16) 0.0291(13) 0.0292(13) -0.0043(11) 0.0073(11) 0.0024(11)
C18 0.0385(16) 0.0295(13) 0.0309(14) -0.0041(11) 0.0063(12) 0.0072(12)
C18A 0.0253(13) 0.0442(15) 0.0273(13) -0.0011(12) 0.0064(10) 0.0067(12)
C19 0.0201(12) 0.0515(17) 0.0276(12) -0.0019(13) 0.0047(9) -0.0065(13)
C19A 0.0349(16) 0.0356(15) 0.0342(15) 0.0026(12) 0.0027(12) -0.0130(12)
C20 0.0411(18) 0.0306(14) 0.0382(15) 0.0036(11) 0.0158(12) -0.0067(12)
C20A 0.0394(17) 0.0320(13) 0.0239(12) 0.0068(9) 0.0031(11) 0.0041(13)
C21 0.0198(11) 0.0223(11) 0.0248(11) -0.0014(9) 0.0017(9) -0.0029(9)
C21A 0.0205(11) 0.0282(11) 0.0181(10) 0.0025(9) -0.0019(8) -0.0008(9)
C22 0.0221(12) 0.0266(12) 0.0256(12) -0.0009(10) -0.0013(9) -0.0013(10)
C22A 0.0184(11) 0.0309(12) 0.0236(11) -0.0002(10) -0.0008(9) 0.0003(10)
C23 0.0218(13) 0.0256(12) 0.0483(15) -0.0036(11) -0.0021(11) -0.0020(11)
C23A 0.0240(14) 0.0268(13) 0.0607(18) -0.0032(12) 0.0099(12) -0.0045(11)
C24 0.0390(17) 0.0307(14) 0.0452(17) 0.0007(12) -0.0042(13) -0.0126(13)
C24A 0.0368(18) 0.0287(14) 0.0559(19) -0.0021(14) 0.0115(14) -0.0068(13)
C25 0.0253(12) 0.0244(11) 0.0259(12) 0.0025(9) 0.0026(9) 0.0014(10)
C25A 0.0281(13) 0.0224(11) 0.0217(11) -0.0007(9) 0.0001(9) -0.0004(10)
C26 0.0249(12) 0.0229(11) 0.0246(12) 0.0000(9) -0.0031(9) 0.0012(10)
C26A 0.0246(12) 0.0267(12) 0.0287(12) -0.0001(10) -0.0020(9) 0.0019(10)
C27 0.0272(13) 0.0242(11) 0.0307(13) 0.0013(10) 0.0007(10) 0.0041(10)
C27A 0.0295(14) 0.0290(13) 0.0409(14) -0.0002(11) -0.0056(11) 0.0040(11)
C28 0.0289(15) 0.0375(15) 0.0426(16) 0.0016(12) 0.0008(11) 0.0088(12)
C28A 0.0312(16) 0.0349(16) 0.0578(18) -0.0123(12) 0.0043(14) 0.0028(13)

loop_
_geom_bond_atom_site_label_1
_geom_bond_atom_site_label_2
_geom_bond_distance
_geom_bond_site_symmetry_2
_geom_bond_publ_flag
Zr1 C21 2.285(2) . ?
Zr1 C25 2.321(2) . ?
Zr1 C4 2.548(2) . ?
Zr1 C13 2.560(2) . ?
Zr1 C14 2.5622(19) . ?
Zr1 C3 2.574(2) . ?
Zr1 C15 2.583(2) . ?
Zr1 C5 2.5861(19) . ?
Zr1 C2 2.588(2) . ?
Zr1 C12 2.5916(18) . ?
Zr1 C11 2.6021(19) . ?
Zr1 C1 2.604(2) . ?
Zr2 C21A 2.284(2) . ?
Zr2 C25A 2.330(2) . ?
Zr2 C4A 2.5473(19) . ?
Zr2 C3A 2.549(2) . ?
Zr2 C5A 2.566(2) . ?
Zr2 C14A 2.566(2) . ?
Zr2 C12A 2.578(2) . ?
Zr2 C13A 2.587(2) . ?
Zr2 C15A 2.596(2) . ?
Zr2 C1A 2.600(2) . ?
Zr2 C11A 2.6012(18) . ?
Zr2 C2A 2.6069(19) . ?
C1 C5 1.414(3) . ?
C1 C2 1.423(3) . ?
C1 C6 1.498(3) . ?
C1A C2A 1.404(3) . ?
C1A C5A 1.426(3) . ?
C1A C6A 1.508(3) . ?
C2 C3 1.416(3) . ?
C2 C7 1.502(3) . ?
C2A C3A 1.423(4) . ?
C2A C7A 1.502(3) . ?
C3 C4 1.418(3) . ?
C3 C8 1.501(3) . ?
C3A C4A 1.431(3) . ?
C3A C8A 1.494(4) . ?
C4 C5 1.431(3) . ?
C4 C9 1.497(3) . ?
C4A C5A 1.411(3) . ?
C4A C9A 1.505(3) . ?
C5 C10 1.496(3) . ?
C5A C10A 1.491(3) . ?
C6 H6A 0.96(3) . ?
C6 H6B 1.04(3) . ?
C6 H6C 0.93(3) . ?
C6A H6D 1.03(4) . ?
C6A H6E 0.93(4) . ?
C6A H6F 0.98(3) . ?
C7 H7A 0.81(3) . ?
C7 H7B 0.93(4) . ?
C7 H7C 1.00(5) . ?
C7A H7D 1.00(3) . ?
C7A H7E 0.90(3) . ?
C7A H7F 1.04(3) . ?
C8 H8A 0.93(3) . ?
C8 H8B 0.98(3) . ?
C8 H8C 1.00(3) . ?
C8A H8D 0.85(6) . ?
C8A H8E 0.87(4) . ?
C8A H8EF 0.87(4) . ?
C9 H9A 1.03(4) . ?
C9 H9B 0.88(4) . ?
C9 H9C 0.99(4) . ?
C9A H9D 0.92(3) . ?
C9A H9E 0.93(3) . ?
C9A H9F 0.98(3) . ?
C10 H10A 0.97(3) . ?
C10 H10B 0.86(4) . ?
C10 H10C 0.99(4) . ?
C10A H10D 0.92(5) . ?
C10A H10E 0.95(5) . ?
C10A H10F 0.99(4) . ?
C11 C12 1.411(3) . ?
C11 C15 1.426(3) . ?
C11 C16 1.491(3) . ?
C11A C12A 1.414(3) . ?
C11A C15A 1.423(3) . ?
C11A C16A 1.503(3) . ?
C12 C13 1.426(4) . ?
C12 C17 1.498(3) . ?
C12A C13A 1.420(3) . ?
C12A C17A 1.507(3) . ?
C13 C14 1.433(3) . ?
C13 C18 1.486(3) . ?
C13A C14A 1.424(3) . ?
C13A C18A 1.508(3) . ?
C14 C15 1.413(3) . ?
C14 C19 1.507(3) . ?
C14A C15A 1.424(3) . ?
C14A C19A 1.498(3) . ?
C15 C20 1.498(3) . ?
C15A C20A 1.488(3) . ?
C16 H16A 0.78(3) . ?
C16 H16B 1.01(4) . ?
C16 H16C 0.91(4) . ?
C16A H16D 0.95(3) . ?
C16A H16E 1.00(3) . ?
C16A H16F 0.88(3) . ?
C17 H17A 0.92(3) . ?
C17 H17B 1.03(3) . ?
C17 H17C 0.90(3) . ?
C17A H17D 1.00(4) . ?
C17A H17E 0.86(3) . ?
C17A H17F 0.78(3) . ?
C18 H18A 0.95(4) . ?
C18 H18B 0.90(3) . ?
C18 H18C 1.00(4) . ?
C18A H18D 0.89(3) . ?
C18A H18E 0.95(3) . ?
C18A H18F 0.92(3) . ?
C19 H19A 0.95(3) . ?
C19 H19B 1.00(3) . ?
C19 H19C 0.96(3) . ?
C19A H19D 0.99(3) . ?
C19A H19E 0.93(3) . ?
C19A H19F 0.92(3) . ?
C20 H20A 0.92(3) . ?
C20 H20B 1.00(3) . ?
C20 H20C 0.93(4) . ?
C20A H20D 0.84(4) . ?
C20A H20E 0.93(4) . ?
C20A H20F 0.80(5) . ?
C21 C22 1.529(3) . ?
C21 H21A 1.02(3) . ?
C21 H21B 1.07(3) . ?
C21A C22A 1.516(3) . ?
C21A H21C 1.02(2) . ?
C21A H21D 0.96(2) . ?
C22 C23 1.529(3) . ?
C22 H22A 1.01(2) . ?
C22 H22B 0.97(3) . ?
C22A C23A 1.529(3) . ?
C22A H22C 0.97(2) . ?
C22A H22D 1.05(2) . ?
C23 C24 1.517(4) . ?
C23 H23A 0.92(3) . ?
C23 H23B 1.07(3) . ?
C23A C24A 1.521(4) . ?
C23A H23C 1.00(3) . ?
C23A H23D 1.09(4) . ?
C24 H24A 1.00(3) . ?
C24 H24B 0.96(3) . ?
C24 H24C 1.11(3) . ?
C24A H24D 0.99(3) . ?
C24A H24E 0.96(4) . ?
C24A H24F 1.03(4) . ?
C25 C26 1.528(3) . ?
C25 H25A 0.94(3) . ?
C25 H25B 1.04(3) . ?
C25A C26A 1.526(3) . ?
C25A H25C 0.98(3) . ?
C25A H25D 0.88(3) . ?
C26 C27 1.529(3) . ?
C26 H26A 1.00(3) . ?
C26 H26B 0.96(2) . ?
C26A C27A 1.533(3) . ?
C26A H26C 1.04(2) . ?
C26A H26D 1.04(3) . ?
C27 C28 1.527(4) . ?
C27 H27A 1.02(3) . ?
C27 H27B 0.97(3) . ?
C27A C28A 1.516(4) . ?
C27A H27C 1.02(3) . ?
C27A H27D 1.03(4) . ?
C28 H28A 1.04(3) . ?
C28 H28B 0.95(4) . ?
C28 H28C 1.05(3) . ?
C28A H28D 1.05(4) . ?
C28A H28E 1.03(3) . ?
C28A H28F 1.02(4) . ?
